data_7119466
loop_
_publ_author_name
'Hu, Fei-Long'
'Wang, Hui-Fang'
'Guo, Dong'
'Zhang, Hui'
'Lang, Jian-Ping'
'Beves, Jonathon E.'

_publ_section_title
;
 Controlled formation of chiral networks and their reversible chiroptical
 switching behaviour by UV/microwave irradiation
;
_journal_issue 51
_journal_name_full 'Chemical Communications'
_journal_page_first 7990
_journal_page_last 7993
_journal_paper_doi 10.1039/c6cc03256g
_journal_volume 52
_journal_year 2016
_chemical_formula_sum 'C36 H26 Cd N2 O4'
_chemical_formula_weight 662.99
_space_group_IT_number 92
_symmetry_cell_setting tetragonal
_symmetry_space_group_name_Hall 'P 4abw 2nw'
_symmetry_space_group_name_H-M 'P 41 21 2'
_atom_sites_solution_hydrogens geom
_atom_sites_solution_primary direct
_atom_sites_solution_secondary difmap
_audit_creation_method SHELXL-97
_audit_update_record
;
2015-10-05 deposited with the CCDC.
2016-05-27 downloaded from the CCDC.
;
_cell_angle_alpha 90.00
_cell_angle_beta 90.00
_cell_angle_gamma 90.00
_cell_formula_units_Z 8
_cell_length_a 14.4838(3)
_cell_length_b 14.4838(3)
_cell_length_c 29.2182(11)
_cell_measurement_reflns_used 4960
_cell_measurement_temperature 293(2)
_cell_measurement_theta_max 22.6880
_cell_measurement_theta_min 3.4080
_cell_volume 6129.4(3)
_computing_cell_refinement 'Bruker SMART'
_computing_data_collection 'Bruker SMART'
_computing_data_reduction 'Bruker SHELXTL'
_computing_molecular_graphics 'Bruker SHELXTL'
_computing_publication_material 'Bruker SHELXTL'
_computing_structure_refinement 'SHELXL-97 (Sheldrick, 1997)'
_computing_structure_solution 'SHELXS-97 (Sheldrick, 1990)'
_diffrn_ambient_temperature 293(2)
_diffrn_measured_fraction_theta_full 0.997
_diffrn_measured_fraction_theta_max 0.997
_diffrn_measurement_device_type 'CCD area detector'
_diffrn_measurement_method 'phi and omega scans'
_diffrn_radiation_monochromator graphite
_diffrn_radiation_source 'fine-focus sealed tube'
_diffrn_radiation_type MoK\a
_diffrn_radiation_wavelength 0.71073
_diffrn_reflns_av_R_equivalents 0.0600
_diffrn_reflns_av_sigmaI/netI 0.0632
_diffrn_reflns_limit_h_max 14
_diffrn_reflns_limit_h_min -16
_diffrn_reflns_limit_k_max 17
_diffrn_reflns_limit_k_min -16
_diffrn_reflns_limit_l_max 34
_diffrn_reflns_limit_l_min -33
_diffrn_reflns_number 19423
_diffrn_reflns_theta_full 25.01
_diffrn_reflns_theta_max 25.01
_diffrn_reflns_theta_min 2.89
_exptl_absorpt_coefficient_mu 0.754
_exptl_absorpt_correction_T_max 0.8638
_exptl_absorpt_correction_T_min 0.8516
_exptl_absorpt_correction_type multi-scan
_exptl_absorpt_process_details sadabs
_exptl_crystal_colour yellow
_exptl_crystal_density_diffrn 1.437
_exptl_crystal_density_method 'not measured'
_exptl_crystal_description block
_exptl_crystal_F_000 2688
_exptl_crystal_size_max 0.22
_exptl_crystal_size_mid 0.21
_exptl_crystal_size_min 0.20
_refine_diff_density_max 1.216
_refine_diff_density_min -0.440
_refine_diff_density_rms 0.088
_refine_ls_abs_structure_details 'Flack H D (1983), Acta Cryst. A39, 876-881'
_refine_ls_abs_structure_Flack 0.03(7)
_refine_ls_extinction_method none
_refine_ls_goodness_of_fit_ref 1.094
_refine_ls_hydrogen_treatment constr
_refine_ls_matrix_type full
_refine_ls_number_parameters 395
_refine_ls_number_reflns 5406
_refine_ls_number_restraints 14
_refine_ls_restrained_S_all 1.103
_refine_ls_R_factor_all 0.0929
_refine_ls_R_factor_gt 0.0694
_refine_ls_shift/su_max 0.157
_refine_ls_shift/su_mean 0.010
_refine_ls_structure_factor_coef Fsqd
_refine_ls_weighting_details 'calc w=1/[\s^2^(Fo^2^)+(0.0738P)^2^+9.1320P] where P=(Fo^2^+2Fc^2^)/3'
_refine_ls_weighting_scheme calc
_refine_ls_wR_factor_gt 0.1574
_refine_ls_wR_factor_ref 0.1740
_reflns_number_gt 4182
_reflns_number_total 5406
_reflns_threshold_expression >2sigma(I)
_cod_data_source_file c6cc03256g2.cif
_cod_data_source_block 1414980
_cod_original_sg_symbol_H-M P4(1)2(1)2
_cod_database_code 7119466

loop_
_symmetry_equiv_pos_as_xyz
'x, y, z'
'-x, -y, z+1/2'
'-y+1/2, x+1/2, z+1/4'
'y+1/2, -x+1/2, z+3/4'
'-x+1/2, y+1/2, -z+1/4'
'x+1/2, -y+1/2, -z+3/4'
'y, x, -z'
'-y, -x, -z+1/2'

loop_
_atom_site_label
_atom_site_type_symbol
_atom_site_fract_x
_atom_site_fract_y
_atom_site_fract_z
_atom_site_U_iso_or_equiv
_atom_site_adp_type
_atom_site_occupancy
_atom_site_symmetry_multiplicity
_atom_site_calc_flag
_atom_site_refinement_flags
_atom_site_disorder_assembly
_atom_site_disorder_group
Cd1 Cd 0.82760(5) 0.92578(5) 0.05567(2) 0.0583(2) Uani 1 1 d . . .
N1 N 0.7202(5) 0.8076(6) 0.0536(2) 0.0603(19) Uani 1 1 d . A .
N2 N 0.9438(6) 1.0306(6) 0.0606(3) 0.069(2) Uani 1 1 d . . .
O1 O 0.7429(8) 0.9787(7) 0.1151(4) 0.121(3) Uani 1 1 d . . .
O2 O 0.8307(7) 0.8699(9) 0.1408(3) 0.129(4) Uani 1 1 d . . .
O3 O 0.7335(6) 1.0324(6) 0.0124(3) 0.090(2) Uani 1 1 d . . .
O4 O 0.9368(5) 0.8190(5) 0.0283(2) 0.0722(17) Uani 1 1 d . . .
C1 C 0.7403(9) 0.7217(7) 0.0605(4) 0.085(3) Uani 1 1 d . . .
H1 H 0.8017 0.7046 0.0643 0.102 Uiso 1 1 calc R . .
C2 C 0.6714(12) 0.6536(8) 0.0624(4) 0.092(4) Uani 1 1 d . A .
H2 H 0.6881 0.5924 0.0674 0.110 Uiso 1 1 calc R . .
C3 C 0.5842(11) 0.6746(14) 0.0574(5) 0.120(6) Uani 1 1 d . . .
C4 C 0.5665(10) 0.7633(13) 0.0499(6) 0.135(6) Uani 1 1 d . A .
H4 H 0.5055 0.7808 0.0450 0.162 Uiso 1 1 calc R . .
C5 C 0.6317(8) 0.8289(10) 0.0490(4) 0.091(4) Uani 1 1 d . . .
H5 H 0.6146 0.8903 0.0451 0.109 Uiso 1 1 calc R A .
C6 C 0.5344(15) 0.5828(19) 0.0642(10) 0.091(6) Uani 0.483(14) 1 d PD A 1
H6 H 0.5604 0.5321 0.0789 0.109 Uiso 0.483(14) 1 calc PR A 1
C7 C 0.4412(15) 0.584(2) 0.0449(10) 0.094(6) Uani 0.483(14) 1 d PD A 1
H7 H 0.4134 0.6326 0.0295 0.113 Uiso 0.483(14) 1 calc PR A 1
C7' C 0.4908(19) 0.5453(18) 0.0643(10) 0.094(6) Uani 0.517(14) 1 d P A 2
H7' H 0.5459 0.5171 0.0729 0.113 Uiso 0.517(14) 1 calc PR A 2
C6' C 0.4823(16) 0.6303(17) 0.0594(9) 0.091(6) Uani 0.517(14) 1 d P A 2
H6' H 0.4269 0.6625 0.0572 0.109 Uiso 0.517(14) 1 calc PR A 2
C8 C 0.3170(12) 0.5001(11) 0.0307(7) 0.146(7) Uani 1 1 d . . .
H8 H 0.3082 0.5525 0.0129 0.175 Uiso 1 1 calc R . .
C9 C 0.3980(11) 0.4900(11) 0.0546(7) 0.128(6) Uani 1 1 d . . .
C10 C 0.4036(10) 0.4117(12) 0.0802(6) 0.126(6) Uani 1 1 d . . .
H10 H 0.4575 0.4012 0.0967 0.151 Uiso 1 1 calc R . .
C11 C 1.2496(10) 1.4353(12) 0.0326(7) 0.150(7) Uani 1 1 d . . .
H11 H 1.1959 1.4443 0.0158 0.180 Uiso 1 1 calc R . .
C12 C 1.2581(9) 1.3571(9) 0.0585(5) 0.105(4) Uani 1 1 d . . .
C13 C 1.3341(10) 1.3471(9) 0.0830(6) 0.120(5) Uani 1 1 d . . .
H13 H 1.3406 1.2964 0.1023 0.144 Uiso 1 1 calc R . .
C14 C 1.1762(12) 1.2985(11) 0.0582(6) 0.153(8) Uani 1 1 d DU . .
H14 H 1.1234 1.3235 0.0450 0.184 Uiso 1 1 calc R . .
C15 C 1.1687(16) 1.2142(14) 0.0746(7) 0.200(11) Uani 1 1 d DU . .
H15 H 1.2183 1.1866 0.0896 0.240 Uiso 1 1 calc R . .
C16 C 1.0809(14) 1.1641(17) 0.0691(6) 0.146(7) Uani 1 1 d . . .
C17 C 1.1053(10) 1.0704(14) 0.0654(7) 0.145(7) Uani 1 1 d . . .
H17 H 1.1664 1.0504 0.0658 0.174 Uiso 1 1 calc R . .
C18 C 1.0312(9) 1.0096(10) 0.0610(4) 0.092(4) Uani 1 1 d . . .
H18 H 1.0458 0.9473 0.0581 0.110 Uiso 1 1 calc R . .
C19 C 0.9232(10) 1.1212(8) 0.0640(4) 0.092(4) Uani 1 1 d . . .
H19 H 0.8615 1.1389 0.0642 0.110 Uiso 1 1 calc R . .
C20 C 0.9908(13) 1.1892(11) 0.0673(5) 0.123(6) Uani 1 1 d . . .
H20 H 0.9743 1.2512 0.0683 0.147 Uiso 1 1 calc R . .
C21 C 0.9994(8) 0.7560(8) 0.0250(4) 0.070(3) Uani 1 1 d . . .
C22 C 1.0235(8) 0.7050(7) 0.0672(4) 0.078(3) Uani 1 1 d . . .
C23 C 0.9787(10) 0.7144(8) 0.1071(4) 0.098(4) Uani 1 1 d . . .
H23 H 0.9341 0.7605 0.1088 0.118 Uiso 1 1 calc R . .
C24 C 0.9926(15) 0.6626(12) 0.1453(5) 0.139(7) Uani 1 1 d . . .
H24 H 0.9560 0.6724 0.1710 0.167 Uiso 1 1 calc R . .
C25 C 1.0579(14) 0.5979(11) 0.1463(5) 0.125(6) Uani 1 1 d . . .
C26 C 1.1124(9) 0.5884(8) 0.1094(5) 0.096(4) Uani 1 1 d . . .
H26 H 1.1618 0.5474 0.1102 0.115 Uiso 1 1 calc R . .
C27 C 1.0952(8) 0.6406(9) 0.0688(4) 0.091(4) Uani 1 1 d . . .
H27 H 1.1321 0.6316 0.0431 0.110 Uiso 1 1 calc R . .
C28 C 0.7660(9) 0.9191(11) 0.1444(5) 0.086(4) Uani 1 1 d . . .
C29 C 0.7020(9) 0.9046(9) 0.1859(4) 0.084(4) Uani 1 1 d . . .
C30 C 0.7173(9) 0.8421(10) 0.2196(5) 0.098(4) Uani 1 1 d . . .
H30 H 0.7690 0.8042 0.2180 0.118 Uiso 1 1 calc R . .
C31 C 0.6565(11) 0.8336(10) 0.2567(4) 0.098(4) Uani 1 1 d . . .
H31 H 0.6679 0.7901 0.2794 0.117 Uiso 1 1 calc R . .
C32 C 0.5790(11) 0.8904(10) 0.2596(4) 0.096(4) Uani 1 1 d . . .
C33 C 0.5649(9) 0.9527(10) 0.2241(4) 0.097(4) Uani 1 1 d . . .
H33 H 0.5131 0.9906 0.2249 0.116 Uiso 1 1 calc R . .
C34 C 0.6250(9) 0.9604(9) 0.1878(4) 0.086(3) Uani 1 1 d . . .
H34 H 0.6137 1.0030 0.1647 0.103 Uiso 1 1 calc R . .
C35 C 0.5231(11) 0.8847(11) 0.3024(5) 0.111(5) Uani 1 1 d . . .
H35 H 0.5388 0.8396 0.3237 0.134 Uiso 1 1 calc R . .
C36 C 0.4617(10) 0.9327(16) 0.3109(5) 0.155(9) Uani 1 1 d . . .
H36 H 0.4457 0.9728 0.2874 0.187 Uiso 1 1 calc R . .

loop_
_atom_site_aniso_label
_atom_site_aniso_U_11
_atom_site_aniso_U_22
_atom_site_aniso_U_33
_atom_site_aniso_U_23
_atom_site_aniso_U_13
_atom_site_aniso_U_12
Cd1 0.0565(4) 0.0519(4) 0.0665(4) 0.0092(3) -0.0111(3) -0.0219(3)
N1 0.047(5) 0.064(6) 0.070(4) 0.004(4) -0.008(4) -0.014(4)
N2 0.072(6) 0.055(5) 0.081(5) 0.006(4) -0.013(5) -0.044(4)
O1 0.155(10) 0.074(7) 0.133(7) -0.019(6) 0.044(7) -0.020(6)
O2 0.069(6) 0.187(11) 0.130(7) -0.065(7) 0.009(5) -0.032(7)
O3 0.099(6) 0.080(6) 0.092(5) 0.012(4) -0.020(5) 0.010(4)
O4 0.061(4) 0.060(4) 0.095(4) 0.018(4) -0.019(3) -0.008(4)
C1 0.089(8) 0.040(6) 0.125(9) -0.001(6) -0.005(8) -0.022(6)
C2 0.138(12) 0.053(7) 0.085(7) 0.000(5) 0.011(8) -0.030(8)
C3 0.094(11) 0.144(15) 0.121(10) 0.015(11) 0.011(9) -0.086(11)
C4 0.063(9) 0.154(16) 0.188(16) 0.041(13) -0.014(9) -0.064(11)
C5 0.055(7) 0.091(8) 0.128(9) 0.022(8) -0.012(6) -0.027(7)
C6 0.045(11) 0.081(14) 0.148(15) 0.036(12) -0.037(11) -0.028(8)
C7 0.067(15) 0.090(15) 0.125(17) 0.003(11) -0.024(10) -0.029(11)
C7' 0.067(15) 0.090(15) 0.125(17) 0.003(11) -0.024(10) -0.029(11)
C6' 0.045(11) 0.081(14) 0.148(15) 0.036(12) -0.037(11) -0.028(8)
C8 0.096(12) 0.088(11) 0.25(2) 0.041(11) -0.017(13) -0.042(9)
C9 0.093(12) 0.099(11) 0.193(15) -0.057(12) 0.044(12) -0.072(9)
C10 0.084(11) 0.109(13) 0.185(16) -0.026(11) -0.008(10) -0.041(9)
C11 0.066(9) 0.099(12) 0.28(2) 0.040(13) 0.005(10) -0.046(9)
C12 0.066(8) 0.076(9) 0.174(13) -0.009(9) 0.000(9) -0.038(7)
C13 0.086(10) 0.084(10) 0.189(14) 0.008(9) -0.008(10) -0.064(8)
C14 0.123(13) 0.133(14) 0.203(16) 0.071(12) -0.045(13) -0.091(12)
C15 0.20(2) 0.20(2) 0.199(18) 0.008(15) -0.011(15) -0.141(18)
C16 0.127(15) 0.163(18) 0.147(12) 0.010(12) -0.016(11) -0.110(14)
C17 0.064(9) 0.146(16) 0.22(2) -0.029(15) 0.015(10) -0.065(11)
C18 0.073(8) 0.097(9) 0.105(9) -0.011(7) -0.016(7) -0.038(7)
C19 0.090(8) 0.060(7) 0.126(10) 0.015(6) -0.019(8) -0.016(7)
C20 0.158(16) 0.086(11) 0.124(11) 0.012(8) -0.039(10) -0.072(11)
C21 0.059(8) 0.065(8) 0.085(7) 0.020(6) -0.022(6) -0.022(5)
C22 0.084(8) 0.063(7) 0.086(7) -0.014(5) -0.039(6) 0.000(6)
C23 0.138(12) 0.057(7) 0.100(9) 0.013(6) -0.040(8) 0.007(7)
C24 0.22(2) 0.096(12) 0.102(10) 0.020(9) -0.046(11) 0.029(13)
C25 0.171(17) 0.101(12) 0.102(10) 0.001(8) -0.046(11) 0.030(12)
C26 0.084(8) 0.061(8) 0.141(11) 0.005(8) -0.037(8) 0.016(6)
C27 0.067(8) 0.088(9) 0.119(9) 0.011(7) -0.038(6) 0.006(6)
C28 0.060(7) 0.082(9) 0.115(10) -0.055(8) 0.007(7) -0.015(7)
C29 0.084(8) 0.100(9) 0.069(7) -0.009(6) -0.003(6) 0.008(7)
C30 0.086(9) 0.098(10) 0.111(9) -0.035(8) -0.024(8) 0.019(8)
C31 0.118(11) 0.090(9) 0.084(8) -0.014(7) 0.004(8) 0.028(9)
C32 0.115(11) 0.106(10) 0.069(7) -0.010(7) 0.026(8) -0.020(9)
C33 0.084(9) 0.111(11) 0.094(8) -0.003(7) 0.016(7) 0.039(8)
C34 0.085(8) 0.077(8) 0.096(8) 0.011(6) -0.001(7) 0.001(7)
C35 0.104(11) 0.111(11) 0.119(10) -0.042(9) 0.022(9) -0.010(9)
C36 0.088(10) 0.27(2) 0.108(10) -0.105(14) -0.001(8) 0.047(14)

loop_
_atom_type_symbol
_atom_type_description
_atom_type_scat_dispersion_real
_atom_type_scat_dispersion_imag
_atom_type_scat_source
C C 0.0033 0.0016 'International Tables Vol C Tables 4.2.6.8 and 6.1.1.4'
H H 0.0000 0.0000 'International Tables Vol C Tables 4.2.6.8 and 6.1.1.4'
N N 0.0061 0.0033 'International Tables Vol C Tables 4.2.6.8 and 6.1.1.4'
O O 0.0106 0.0060 'International Tables Vol C Tables 4.2.6.8 and 6.1.1.4'
Cd Cd -0.8075 1.2024 'International Tables Vol C Tables 4.2.6.8 and 6.1.1.4'

loop_
_geom_angle_atom_site_label_1
_geom_angle_atom_site_label_2
_geom_angle_atom_site_label_3
_geom_angle
_geom_angle_site_symmetry_1
_geom_angle_site_symmetry_3
O1 Cd1 N2 97.3(3) . .
O1 Cd1 N1 84.6(3) . .
N2 Cd1 N1 173.9(3) . .
O1 Cd1 O4 148.1(4) . .
N2 Cd1 O4 87.9(3) . .
N1 Cd1 O4 87.5(3) . .
O1 Cd1 O3 83.1(4) . .
N2 Cd1 O3 91.4(3) . .
N1 Cd1 O3 94.6(3) . .
O4 Cd1 O3 128.4(3) . .
O1 Cd1 O4 135.8(4) . 7
N2 Cd1 O4 93.3(3) . 7
N1 Cd1 O4 89.3(2) . 7
O4 Cd1 O4 74.8(2) . 7
O3 Cd1 O4 53.7(2) . 7
O1 Cd1 O2 51.9(4) . .
N2 Cd1 O2 97.7(3) . .
N1 Cd1 O2 78.9(3) . .
O4 Cd1 O2 96.2(3) . .
O3 Cd1 O2 134.8(3) . .
O4 Cd1 O2 165.6(3) 7 .
O1 Cd1 C28 27.0(4) . .
N2 Cd1 C28 101.8(3) . .
N1 Cd1 C28 77.3(3) . .
O4 Cd1 C28 121.1(4) . .
O3 Cd1 C28 109.5(4) . .
O4 Cd1 C28 158.1(3) 7 .
O2 Cd1 C28 25.3(4) . .
C1 N1 C5 117.2(9) . .
C1 N1 Cd1 123.9(7) . .
C5 N1 Cd1 118.7(8) . .
C18 N2 C19 116.2(9) . .
C18 N2 Cd1 124.4(8) . .
C19 N2 Cd1 119.4(8) . .
C28 O1 Cd1 98.4(8) . .
C28 O2 Cd1 83.4(10) . .
C21 O3 Cd1 93.8(7) 7 .
C21 O4 Cd1 164.4(6) . .
C21 O4 Cd1 90.4(6) . 7
Cd1 O4 Cd1 105.2(2) . 7
N1 C1 C2 121.5(12) . .
C3 C2 C1 121.2(13) . .
C2 C3 C4 115.6(11) . .
C2 C3 C6 103.8(18) . .
C4 C3 C6 140.6(18) . .
C2 C3 C6' 142.0(18) . .
C4 C3 C6' 102.3(17) . .
C6 C3 C6' 38.3(12) . .
C3 C4 C5 123.5(15) . .
N1 C5 C4 121.0(14) . .
C7 C6 C3 112(2) . .
C6 C7 C9 107(2) . .
C6' C7' C9 113(2) . .
C7' C6' C3 108(2) . .
C11 C8 C9 121.3(17) 1_445 .
C10 C9 C8 114.8(12) . .
C10 C9 C7 145.2(19) . .
C8 C9 C7 99.3(18) . .
C10 C9 C7' 105.7(19) . .
C8 C9 C7' 139.4(19) . .
C7 C9 C7' 40.2(13) . .
C9 C10 C13 123.8(17) . 1_445
C8 C11 C12 122.2(17) 1_665 .
C13 C12 C11 117.7(11) . .
C13 C12 C14 128.1(14) . .
C11 C12 C14 114.0(13) . .
C12 C13 C10 120.2(16) . 1_665
C15 C14 C12 127.2(17) . .
C14 C15 C16 119(2) . .
C20 C16 C17 119.8(13) . .
C20 C16 C15 135(2) . .
C17 C16 C15 105(2) . .
C18 C17 C16 115.0(16) . .
N2 C18 C17 127.0(15) . .
N2 C19 C20 122.5(14) . .
C16 C20 C19 119.3(17) . .
O3 C21 O4 121.7(9) 7 .
O3 C21 C22 120.9(11) 7 .
O4 C21 C22 117.1(11) . .
C23 C22 C27 113.6(11) . .
C23 C22 C21 124.0(11) . .
C27 C22 C21 122.4(12) . .
C22 C23 C24 125.8(15) . .
C25 C24 C23 120.7(18) . .
C24 C25 C26 118.2(15) . .
C24 C25 C36 118.7(18) . 8_765
C26 C25 C36 123.2(17) . 8_765
C25 C26 C27 120.6(12) . .
C22 C27 C26 120.7(13) . .
O2 C28 O1 124.2(14) . .
O2 C28 C29 117.7(16) . .
O1 C28 C29 117.9(12) . .
O2 C28 Cd1 71.3(9) . .
O1 C28 Cd1 54.6(7) . .
C29 C28 Cd1 160.7(8) . .
C30 C29 C34 119.5(12) . .
C30 C29 C28 124.4(13) . .
C34 C29 C28 116.1(12) . .
C29 C30 C31 121.3(12) . .
C32 C31 C30 120.0(13) . .
C33 C32 C31 117.2(12) . .
C33 C32 C35 125.6(15) . .
C31 C32 C35 117.0(14) . .
C34 C33 C32 122.3(12) . .
C33 C34 C29 119.8(12) . .
C36 C35 C32 124(2) . .
C35 C36 C25 132(2) . 8_675

loop_
_geom_bond_atom_site_label_1
_geom_bond_atom_site_label_2
_geom_bond_distance
_geom_bond_site_symmetry_2
Cd1 O1 2.261(9) .
Cd1 N2 2.271(7) .
Cd1 N1 2.314(7) .
Cd1 O4 2.352(8) .
Cd1 O3 2.417(7) .
Cd1 O4 2.461(6) 7
Cd1 O2 2.617(11) .
Cd1 C28 2.744(14) .
N1 C1 1.293(13) .
N1 C5 1.326(13) .
N2 C18 1.302(15) .
N2 C19 1.349(14) .
O1 C28 1.261(17) .
O2 C28 1.182(15) .
O3 C21 1.234(13) 7
O4 C21 1.290(13) .
O4 Cd1 2.461(6) 7
C1 C2 1.404(16) .
C2 C3 1.31(2) .
C3 C4 1.33(2) .
C3 C6 1.53(3) .
C3 C6' 1.61(2) .
C4 C5 1.339(17) .
C6 C7 1.464(18) .
C7 C9 1.52(3) .
C7' C6' 1.25(3) .
C7' C9 1.59(3) .
C8 C11 1.356(17) 1_445
C8 C9 1.37(2) .
C9 C10 1.36(2) .
C10 C13 1.377(17) 1_445
C11 C8 1.356(17) 1_665
C11 C12 1.37(2) .
C12 C13 1.322(19) .
C12 C14 1.458(16) .
C13 C10 1.377(17) 1_665
C14 C15 1.316(16) .
C15 C16 1.47(2) .
C16 C20 1.36(3) .
C16 C17 1.41(3) .
C17 C18 1.394(17) .
C19 C20 1.392(17) .
C21 O3 1.234(13) 7
C21 C22 1.481(14) .
C22 C23 1.340(16) .
C22 C27 1.397(15) .
C23 C24 1.361(16) .
C24 C25 1.33(2) .
C25 C26 1.35(2) .
C25 C36 1.52(2) 8_765
C26 C27 1.428(16) .
C28 C29 1.539(17) .
C29 C30 1.355(17) .
C29 C34 1.379(17) .
C30 C31 1.403(18) .
C31 C32 1.395(17) .
C32 C33 1.390(18) .
C32 C35 1.492(17) .
C33 C34 1.376(16) .
C35 C36 1.16(2) .
C36 C25 1.52(2) 8_675
